data_7042663
loop_
_publ_author_name
'Newland, Robert J.'
'Wyatt, Mark Francis'
'Wingad, Richard'
'Mansell, Stephen M.'

_publ_section_title
;
 A Ruthenium(II) Bis(Phosphinophosphinine) Complex as a Precatalyst for
 Transfer-Hydrogenation and Hydrogen-Borrowing Reactions
;
_journal_name_full 'Dalton Trans.'
_journal_paper_doi 10.1039/C7DT01022B
_journal_year 2017
_chemical_formula_moiety 'C21 H24 P2 Si'
_chemical_formula_sum 'C21 H24 P2 Si'
_chemical_formula_weight 366.43
_space_group_crystal_system monoclinic
_space_group_IT_number 14
_space_group_name_Hall '-P 2ybc'
_space_group_name_H-M_alt 'P 1 21/c 1'
_symmetry_space_group_name_Hall '-P 2ybc'
_symmetry_space_group_name_H-M 'P 1 21/c 1'
_atom_sites_solution_hydrogens geom
_atom_sites_solution_primary direct
_audit_creation_date 2016-11-09
_audit_creation_method
;
Olex2 1.2
(compiled 2016.02.19 svn.r3266 for OlexSys, GUI svn.r5155)
;
_audit_update_record
;
2016-11-25 deposited with the CCDC.
2017-04-07 downloaded from the CCDC.
;
_cell_angle_alpha 90
_cell_angle_beta 104.221(10)
_cell_angle_gamma 90
_cell_formula_units_Z 4
_cell_length_a 16.815(4)
_cell_length_b 5.8402(15)
_cell_length_c 21.487(5)
_cell_measurement_reflns_used 4582
_cell_measurement_temperature 100(2)
_cell_measurement_theta_max 27.35
_cell_measurement_theta_min 2.50
_cell_volume 2045.4(9)
_computing_cell_refinement 'SAINT v7.68A (Bruker, 2009)'
_computing_data_reduction 'SAINT v7.68A (Bruker, 2009)'
_computing_molecular_graphics 'Olex2 (Dolomanov et al., 2009)'
_computing_publication_material 'Olex2 (Dolomanov et al., 2009)'
_computing_structure_refinement 'ShelXL (Sheldrick, 2015)'
_computing_structure_solution 'ShelXS (Sheldrick, 2008)'
_diffrn_ambient_temperature 100
_diffrn_measured_fraction_theta_full 0.982
_diffrn_measured_fraction_theta_max 0.973
_diffrn_measurement_device_type 'Bruker APEX-II CCD'
_diffrn_measurement_method '\f and \w scans'
_diffrn_radiation_type MoK\a
_diffrn_radiation_wavelength 0.71073
_diffrn_reflns_av_R_equivalents 0.0525
_diffrn_reflns_av_unetI/netI 0.0596
_diffrn_reflns_Laue_measured_fraction_full 0.982
_diffrn_reflns_Laue_measured_fraction_max 0.973
_diffrn_reflns_limit_h_max 19
_diffrn_reflns_limit_h_min -21
_diffrn_reflns_limit_k_max 7
_diffrn_reflns_limit_k_min -7
_diffrn_reflns_limit_l_max 27
_diffrn_reflns_limit_l_min -21
_diffrn_reflns_number 15927
_diffrn_reflns_point_group_measured_fraction_full 0.982
_diffrn_reflns_point_group_measured_fraction_max 0.973
_diffrn_reflns_theta_full 26.000
_diffrn_reflns_theta_max 27.407
_diffrn_reflns_theta_min 2.499
_diffrn_standards_number 0
_exptl_absorpt_coefficient_mu 0.271
_exptl_absorpt_correction_T_max 0.7456
_exptl_absorpt_correction_T_min 0.6351
_exptl_absorpt_correction_type multi-scan
_exptl_absorpt_process_details
;
SADABS-2008/1 (Bruker,2008) was used for absorption correction.
wR2(int) was 0.1113 before and 0.0627 after correction.
The Ratio of minimum to maximum transmission is 0.8518.
The \l/2 correction factor is 0.0015.
;
_exptl_crystal_colour colourless
_exptl_crystal_colour_primary colourless
_exptl_crystal_density_diffrn 1.190
_exptl_crystal_description Plate
_exptl_crystal_F_000 776
_exptl_crystal_size_max 0.37
_exptl_crystal_size_mid 0.1
_exptl_crystal_size_min 0.04
_refine_diff_density_max 0.852
_refine_diff_density_min -0.518
_refine_diff_density_rms 0.106
_refine_ls_extinction_method none
_refine_ls_goodness_of_fit_ref 1.080
_refine_ls_hydrogen_treatment constr
_refine_ls_matrix_type full
_refine_ls_number_parameters 221
_refine_ls_number_reflns 4534
_refine_ls_number_restraints 0
_refine_ls_restrained_S_all 1.080
_refine_ls_R_factor_all 0.0850
_refine_ls_R_factor_gt 0.0622
_refine_ls_shift/su_max 0.001
_refine_ls_shift/su_mean 0.000
_refine_ls_structure_factor_coef Fsqd
_refine_ls_weighting_details 'w=1/[\s^2^(Fo^2^)+(0.1118P)^2^+0.0292P] where P=(Fo^2^+2Fc^2^)/3'
_refine_ls_weighting_scheme calc
_refine_ls_wR_factor_gt 0.1623
_refine_ls_wR_factor_ref 0.1779
_reflns_Friedel_coverage 0.000
_reflns_number_gt 3407
_reflns_number_total 4534
_reflns_threshold_expression 'I > 2\s(I)'
_cod_data_source_file c7dt01022b2.cif
_cod_data_source_block 2
_cod_original_cell_volume 2045.5(9)
_cod_database_code 7042663
_shelx_space_group_comment
;
The symmetry employed for this shelxl refinement is uniquely defined
by the following loop, which should always be used as a source of
symmetry information in preference to the above space-group names.
They are only intended as comments.
;
_shelx_estimated_absorpt_t_max 0.989
_shelx_estimated_absorpt_t_min 0.906
_olex2_refinement_description
;
1. Fixed Uiso
 At 1.2 times of:
  All C(H) groups
 At 1.5 times of:
  All C(H,H,H) groups
2.a Aromatic/amide H refined with riding coordinates:
 C3(H3), C4(H4), C8(H8), C9(H9), C10(H10), C11(H11), C12(H12), C14(H14),
 C15(H15), C16(H16), C17(H17), C18(H18)
2.b Idealised Me refined as rotating group:
 C6(H6A,H6B,H6C), C19(H19A,H19B,H19C), C20(H20A,H20B,H20C), C21(H21A,H21B,H21C)
;
_shelx_shelxl_version_number 2014/7
_olex2_submission_special_instructions 'No special instructions were received'

loop_
_space_group_symop_operation_xyz
'x, y, z'
'-x, y+1/2, -z+1/2'
'-x, -y, -z'
'x, -y-1/2, z-1/2'

loop_
_atom_site_label
_atom_site_type_symbol
_atom_site_fract_x
_atom_site_fract_y
_atom_site_fract_z
_atom_site_U_iso_or_equiv
_atom_site_adp_type
_atom_site_occupancy
_atom_site_site_symmetry_order
_atom_site_calc_flag
_atom_site_refinement_flags_posn
P1 P 0.28724(4) 0.15386(12) 0.48586(3) 0.0196(2) Uani 1 1 d .
P2 P 0.16058(4) 0.49723(12) 0.40578(3) 0.0195(2) Uani 1 1 d .
Si1 Si 0.40683(5) -0.11651(13) 0.59574(3) 0.0191(2) Uani 1 1 d .
C1 C 0.20709(16) 0.3495(4) 0.48207(12) 0.0182(6) Uani 1 1 d .
C2 C 0.17538(17) 0.4098(5) 0.53546(12) 0.0209(6) Uani 1 1 d .
C3 C 0.20316(17) 0.2983(5) 0.59470(12) 0.0219(6) Uani 1 1 d .
H3 H 0.1778 0.3378 0.6282 0.026 Uiso 1 1 calc R
C4 C 0.26508(17) 0.1339(5) 0.60805(12) 0.0219(6) Uani 1 1 d .
H4 H 0.2774 0.0666 0.6496 0.026 Uiso 1 1 calc R
C5 C 0.31058(16) 0.0598(5) 0.56557(12) 0.0187(6) Uani 1 1 d .
C6 C 0.11216(18) 0.5985(5) 0.53063(13) 0.0274(7) Uani 1 1 d .
H6A H 0.1373 0.7464 0.5255 0.041 Uiso 1 1 calc GR
H6B H 0.0921 0.6006 0.5698 0.041 Uiso 1 1 calc GR
H6C H 0.0662 0.5703 0.4934 0.041 Uiso 1 1 calc GR
C7 C 0.22609(17) 0.3960(5) 0.35386(12) 0.0198(6) Uani 1 1 d .
C8 C 0.21439(18) 0.1889(5) 0.31949(12) 0.0227(6) Uani 1 1 d .
H8 H 0.1702 0.0910 0.3222 0.027 Uiso 1 1 calc R
C9 C 0.26697(18) 0.1263(5) 0.28159(13) 0.0250(6) Uani 1 1 d .
H9 H 0.2583 -0.0134 0.2582 0.030 Uiso 1 1 calc R
C10 C 0.33234(17) 0.2679(5) 0.27780(12) 0.0241(6) Uani 1 1 d .
H10 H 0.3685 0.2243 0.2521 0.029 Uiso 1 1 calc R
C11 C 0.34463(18) 0.4741(5) 0.31180(13) 0.0276(7) Uani 1 1 d .
H11 H 0.3894 0.5703 0.3096 0.033 Uiso 1 1 calc R
C12 C 0.29099(18) 0.5383(5) 0.34885(12) 0.0232(6) Uani 1 1 d .
H12 H 0.2986 0.6805 0.3710 0.028 Uiso 1 1 calc R
C13 C 0.06616(16) 0.3243(5) 0.37600(12) 0.0182(6) Uani 1 1 d .
C14 C 0.05075(17) 0.1136(5) 0.40177(13) 0.0232(6) Uani 1 1 d .
H14 H 0.0904 0.0517 0.4371 0.028 Uiso 1 1 calc R
C15 C -0.02140(18) -0.0073(5) 0.37669(14) 0.0270(7) Uani 1 1 d .
H15 H -0.0310 -0.1488 0.3954 0.032 Uiso 1 1 calc R
C16 C -0.07967(18) 0.0790(6) 0.32399(13) 0.0275(7) Uani 1 1 d .
H16 H -0.1286 -0.0039 0.3062 0.033 Uiso 1 1 calc R
C17 C -0.06492(18) 0.2882(6) 0.29804(13) 0.0307(7) Uani 1 1 d .
H17 H -0.1044 0.3481 0.2623 0.037 Uiso 1 1 calc R
C18 C 0.00678(18) 0.4121(5) 0.32349(12) 0.0255(7) Uani 1 1 d .
H18 H 0.0154 0.5555 0.3054 0.031 Uiso 1 1 calc R
C19 C 0.43526(19) -0.2740(5) 0.52836(14) 0.0308(7) Uani 1 1 d .
H19A H 0.4372 -0.1663 0.4938 0.046 Uiso 1 1 calc GR
H19B H 0.3942 -0.3926 0.5120 0.046 Uiso 1 1 calc GR
H19C H 0.4892 -0.3454 0.5441 0.046 Uiso 1 1 calc GR
C20 C 0.3925(2) -0.3213(5) 0.65934(14) 0.0305(7) Uani 1 1 d .
H20A H 0.4440 -0.4028 0.6771 0.046 Uiso 1 1 calc GR
H20B H 0.3495 -0.4319 0.6405 0.046 Uiso 1 1 calc GR
H20C H 0.3765 -0.2363 0.6937 0.046 Uiso 1 1 calc GR
C21 C 0.49078(17) 0.0909(5) 0.63206(14) 0.0254(6) Uani 1 1 d .
H21A H 0.5436 0.0108 0.6425 0.038 Uiso 1 1 calc GR
H21B H 0.4803 0.1564 0.6713 0.038 Uiso 1 1 calc GR
H21C H 0.4922 0.2139 0.6013 0.038 Uiso 1 1 calc GR

loop_
_atom_site_aniso_label
_atom_site_aniso_U_11
_atom_site_aniso_U_22
_atom_site_aniso_U_33
_atom_site_aniso_U_23
_atom_site_aniso_U_13
_atom_site_aniso_U_12
P1 0.0268(4) 0.0217(4) 0.0114(3) 0.0000(3) 0.0070(3) 0.0023(3)
P2 0.0288(4) 0.0169(4) 0.0139(3) -0.0002(2) 0.0071(3) 0.0012(3)
Si1 0.0260(4) 0.0162(4) 0.0146(4) -0.0006(3) 0.0043(3) -0.0010(3)
C1 0.0246(14) 0.0182(14) 0.0111(11) -0.0019(9) 0.0032(10) -0.0042(11)
C2 0.0212(14) 0.0264(16) 0.0149(12) -0.0053(11) 0.0037(11) -0.0019(12)
C3 0.0246(14) 0.0311(16) 0.0112(11) -0.0058(10) 0.0067(10) -0.0034(12)
C4 0.0259(15) 0.0300(17) 0.0096(11) -0.0011(10) 0.0039(10) -0.0054(12)
C5 0.0232(14) 0.0182(14) 0.0144(12) -0.0014(10) 0.0041(10) -0.0054(11)
C6 0.0291(16) 0.0380(19) 0.0171(13) -0.0044(12) 0.0093(12) 0.0060(14)
C7 0.0291(15) 0.0192(14) 0.0106(11) 0.0039(10) 0.0037(11) 0.0018(12)
C8 0.0289(15) 0.0237(15) 0.0166(12) -0.0014(11) 0.0077(11) -0.0045(12)
C9 0.0333(16) 0.0253(16) 0.0164(13) -0.0037(11) 0.0061(12) 0.0029(13)
C10 0.0239(15) 0.0356(18) 0.0146(12) 0.0035(11) 0.0083(11) 0.0032(13)
C11 0.0293(16) 0.0354(18) 0.0194(13) 0.0038(12) 0.0082(12) -0.0080(14)
C12 0.0328(16) 0.0234(15) 0.0136(12) 0.0007(10) 0.0059(11) -0.0039(13)
C13 0.0231(14) 0.0198(14) 0.0123(11) 0.0011(10) 0.0057(10) 0.0046(11)
C14 0.0232(15) 0.0221(16) 0.0214(13) 0.0006(11) 0.0001(11) 0.0037(12)
C15 0.0300(16) 0.0200(16) 0.0298(15) -0.0015(12) 0.0054(13) 0.0016(12)
C16 0.0229(15) 0.0407(19) 0.0186(13) -0.0072(12) 0.0045(11) 0.0024(14)
C17 0.0283(16) 0.050(2) 0.0124(12) 0.0022(12) 0.0028(11) 0.0111(15)
C18 0.0317(16) 0.0327(17) 0.0137(12) 0.0075(11) 0.0087(11) 0.0083(13)
C19 0.0399(18) 0.0257(17) 0.0285(15) -0.0045(12) 0.0116(14) 0.0013(14)
C20 0.0427(19) 0.0232(16) 0.0262(15) 0.0059(12) 0.0099(14) 0.0000(14)
C21 0.0253(15) 0.0204(15) 0.0283(15) 0.0019(12) 0.0023(12) 0.0011(12)

loop_
_atom_type_symbol
_atom_type_description
_atom_type_scat_dispersion_real
_atom_type_scat_dispersion_imag
_atom_type_scat_source
C C 0.0033 0.0016 'International Tables Vol C Tables 4.2.6.8 and 6.1.1.4'
H H 0.0000 0.0000 'International Tables Vol C Tables 4.2.6.8 and 6.1.1.4'
P P 0.1023 0.0942 'International Tables Vol C Tables 4.2.6.8 and 6.1.1.4'
Si Si 0.0817 0.0704 'International Tables Vol C Tables 4.2.6.8 and 6.1.1.4'

loop_
_geom_angle_atom_site_label_1
_geom_angle_atom_site_label_2
_geom_angle_atom_site_label_3
_geom_angle
C5 P1 C1 103.61(13)
C1 P2 C13 101.04(12)
C7 P2 C1 101.61(12)
C7 P2 C13 101.78(12)
C19 Si1 C5 111.18(13)
C19 Si1 C20 110.67(15)
C19 Si1 C21 109.22(14)
C20 Si1 C5 110.12(13)
C20 Si1 C21 109.07(13)
C21 Si1 C5 106.47(13)
P1 C1 P2 119.90(14)
C2 C1 P1 124.0(2)
C2 C1 P2 116.0(2)
C1 C2 C6 121.3(2)
C3 C2 C1 120.6(3)
C3 C2 C6 118.1(2)
C4 C3 C2 124.9(2)
C3 C4 C5 125.5(2)
P1 C5 Si1 118.25(14)
C4 C5 P1 121.0(2)
C4 C5 Si1 120.30(19)
C8 C7 P2 124.4(2)
C12 C7 P2 116.7(2)
C12 C7 C8 118.9(3)
C9 C8 C7 120.5(3)
C8 C9 C10 120.2(3)
C9 C10 C11 119.9(3)
C12 C11 C10 119.8(3)
C11 C12 C7 120.8(3)
C14 C13 P2 124.6(2)
C14 C13 C18 118.3(3)
C18 C13 P2 117.2(2)
C15 C14 C13 121.4(3)
C14 C15 C16 120.1(3)
C17 C16 C15 118.9(3)
C16 C17 C18 121.3(3)
C17 C18 C13 120.0(3)

loop_
_geom_bond_atom_site_label_1
_geom_bond_atom_site_label_2
_geom_bond_distance
P1 C1 1.754(3)
P1 C5 1.749(3)
P2 C1 1.847(3)
P2 C7 1.847(3)
P2 C13 1.858(3)
Si1 C5 1.893(3)
Si1 C19 1.874(3)
Si1 C20 1.876(3)
Si1 C21 1.878(3)
C1 C2 1.423(4)
C2 C3 1.404(4)
C2 C6 1.517(4)
C3 C4 1.393(4)
C4 C5 1.396(4)
C7 C8 1.406(4)
C7 C12 1.396(4)
C8 C9 1.390(4)
C9 C10 1.394(4)
C10 C11 1.398(4)
C11 C12 1.393(4)
C13 C14 1.400(4)
C13 C18 1.407(4)
C14 C15 1.393(4)
C15 C16 1.397(4)
C16 C17 1.390(4)
C17 C18 1.397(4)
